data_4337050
loop_
_publ_author_name
'Cheriyedath Raj Sankar'
'Abdeljalil Assoud'
'Holger Kleinke'

_publ_section_title
;
 New Layered-Type Quaternary Chalcogenides, Tl2PbMQ4 (M= Zr, Hf;Q= S, Se):
 Structure, Electronic Structure, and Electrical Transport Properties
;
_journal_name_full 'Inorganic Chemistry'
_journal_page_first 13869
_journal_page_last 13874
_journal_paper_doi 10.1021/ic4025316
_journal_volume 52
_journal_year 2013
_chemical_formula_sum 'Pb Se4 Tl2 Zr'
_chemical_formula_weight 1022.99
_chemical_name_systematic
; 
 ? 
;
_space_group_IT_number 15
_symmetry_cell_setting monoclinic
_symmetry_space_group_name_Hall '-C 2yc'
_symmetry_space_group_name_H-M 'C 1 2/c 1'
_atom_sites_solution_hydrogens none
_atom_sites_solution_primary direct
_audit_creation_method SHELXL-97
_cell_angle_alpha 90.00
_cell_angle_beta 109.014(2)
_cell_angle_gamma 90.00
_cell_formula_units_Z 4
_cell_length_a 15.906(3)
_cell_length_b 8.4716(13)
_cell_length_c 7.0161(11)
_cell_measurement_temperature 296(2)
_cell_volume 893.8(3)
_computing_structure_refinement 'SHELXL-97 (Sheldrick, 1997)'
_computing_structure_solution 'SHELXS-97 (Sheldrick, 1990)'
_diffrn_ambient_temperature 296(2)
_diffrn_measured_fraction_theta_full 0.993
_diffrn_measured_fraction_theta_max 0.993
_diffrn_radiation_monochromator graphite
_diffrn_radiation_source 'fine-focus sealed tube'
_diffrn_radiation_type MoK\a
_diffrn_radiation_wavelength 0.71073
_diffrn_reflns_av_R_equivalents 0.0503
_diffrn_reflns_av_sigmaI/netI 0.0509
_diffrn_reflns_limit_h_max 19
_diffrn_reflns_limit_h_min -22
_diffrn_reflns_limit_k_max 11
_diffrn_reflns_limit_k_min -11
_diffrn_reflns_limit_l_max 9
_diffrn_reflns_limit_l_min -9
_diffrn_reflns_number 4097
_diffrn_reflns_theta_full 29.99
_diffrn_reflns_theta_max 29.99
_diffrn_reflns_theta_min 3.79
_exptl_absorpt_coefficient_mu 72.054
_exptl_absorpt_correction_T_max 0.75
_exptl_absorpt_correction_T_min 0.34
_exptl_absorpt_correction_type empirical
_exptl_absorpt_process_details SADABS
_exptl_crystal_colour black
_exptl_crystal_density_diffrn 7.602
_exptl_crystal_description plate
_exptl_crystal_F_000 1680
_exptl_crystal_size_max 0.03
_exptl_crystal_size_mid 0.03
_exptl_crystal_size_min 0.015
_refine_diff_density_max 1.890
_refine_diff_density_min -2.296
_refine_diff_density_rms 0.517
_refine_ls_extinction_coef 0.00020(3)
_refine_ls_extinction_expression Fc^*^=kFc[1+0.001xFc^2^\l^3^/sin(2\q)]^-1/4^
_refine_ls_extinction_method SHELXL
_refine_ls_goodness_of_fit_ref 1.077
_refine_ls_hydrogen_treatment none
_refine_ls_matrix_type full
_refine_ls_number_parameters 39
_refine_ls_number_reflns 1298
_refine_ls_number_restraints 0
_refine_ls_restrained_S_all 1.077
_refine_ls_R_factor_all 0.0759
_refine_ls_R_factor_gt 0.0472
_refine_ls_shift/su_max 0.000
_refine_ls_shift/su_mean 0.000
_refine_ls_structure_factor_coef Fsqd
_refine_ls_weighting_details 'calc w=1/[\s^2^(Fo^2^)+(0.0385P)^2^+10.2508P] where P=(Fo^2^+2Fc^2^)/3'
_refine_ls_weighting_scheme calc
_refine_ls_wR_factor_gt 0.0963
_refine_ls_wR_factor_ref 0.1086
_reflns_number_gt 919
_reflns_number_total 1298
_reflns_threshold_expression >2sigma(I)
_cod_data_source_file ic4025316_si_002_2.cif
_cod_data_source_block Tl2PbZrSe4
_cod_original_cell_volume 893.8(2)
_cod_database_code 4337050

loop_
_symmetry_equiv_pos_as_xyz
'x, y, z'
'-x, y, -z+1/2'
'x+1/2, y+1/2, z'
'-x+1/2, y+1/2, -z+1/2'
'-x, -y, -z'
'x, -y, z-1/2'
'-x+1/2, -y+1/2, -z'
'x+1/2, -y+1/2, z-1/2'

loop_
_atom_site_label
_atom_site_type_symbol
_atom_site_fract_x
_atom_site_fract_y
_atom_site_fract_z
_atom_site_U_iso_or_equiv
_atom_site_adp_type
_atom_site_occupancy
_atom_site_symmetry_multiplicity
_atom_site_calc_flag
_atom_site_refinement_flags
Pb1 Pb 0.0000 0.62290(11) 0.2500 0.0217(2) Uani 1 2 d S
Tl1 Tl 0.24823(4) 0.37420(9) 0.22966(9) 0.0274(2) Uani 1 1 d .
Zr1 Zr 0.0000 0.1238(2) 0.2500 0.0133(4) Uani 1 2 d S
Se1 Se 0.09988(9) 0.10451(17) 0.00315(19) 0.0146(3) Uani 1 1 d .
Se2 Se 0.10891(10) 0.34436(17) 0.4679(2) 0.0172(3) Uani 1 1 d .

loop_
_atom_site_aniso_label
_atom_site_aniso_U_11
_atom_site_aniso_U_22
_atom_site_aniso_U_33
_atom_site_aniso_U_23
_atom_site_aniso_U_13
_atom_site_aniso_U_12
Pb1 0.0235(4) 0.0213(4) 0.0205(4) 0.000 0.0075(3) 0.000
Tl1 0.0263(3) 0.0281(4) 0.0275(3) 0.0005(3) 0.0082(2) -0.0013(3)
Zr1 0.0143(8) 0.0132(9) 0.0126(8) 0.000 0.0045(6) 0.000
Se1 0.0146(6) 0.0157(7) 0.0146(6) -0.0035(5) 0.0062(4) -0.0018(5)
Se2 0.0169(7) 0.0155(8) 0.0178(6) -0.0020(5) 0.0036(5) -0.0029(5)

loop_
_atom_type_symbol
_atom_type_description
_atom_type_scat_dispersion_real
_atom_type_scat_dispersion_imag
_atom_type_scat_source
Se Se -0.0929 2.2259 'International Tables Vol C Tables 4.2.6.8 and 6.1.1.4'
Zr Zr -2.9673 0.5597 'International Tables Vol C Tables 4.2.6.8 and 6.1.1.4'
Tl Tl -2.8358 9.6688 'International Tables Vol C Tables 4.2.6.8 and 6.1.1.4'
Pb Pb -3.3944 10.1111 'International Tables Vol C Tables 4.2.6.8 and 6.1.1.4'

loop_
_geom_angle_atom_site_label_1
_geom_angle_atom_site_label_2
_geom_angle_atom_site_label_3
_geom_angle
_geom_angle_site_symmetry_1
_geom_angle_site_symmetry_3
Se1 Pb1 Se1 80.63(6) 6_566 5_565
Se1 Pb1 Se2 173.80(4) 6_566 2
Se1 Pb1 Se2 101.15(4) 5_565 2
Se1 Pb1 Se2 101.15(4) 6_566 .
Se1 Pb1 Se2 173.80(4) 5_565 .
Se2 Pb1 Se2 77.70(6) 2 .
Se1 Pb1 Se2 90.63(4) 6_566 6_565
Se1 Pb1 Se2 81.36(4) 5_565 6_565
Se2 Pb1 Se2 95.51(4) 2 6_565
Se2 Pb1 Se2 92.65(4) . 6_565
Se1 Pb1 Se2 81.36(4) 6_566 5_566
Se1 Pb1 Se2 90.63(4) 5_565 5_566
Se2 Pb1 Se2 92.65(4) 2 5_566
Se2 Pb1 Se2 95.51(4) . 5_566
Se2 Pb1 Se2 169.52(6) 6_565 5_566
Se2 Tl1 Se2 94.14(4) 7_556 .
Se2 Tl1 Se1 73.89(4) 7_556 4
Se2 Tl1 Se1 105.22(4) . 4
Se2 Tl1 Se1 99.38(4) 7_556 .
Se2 Tl1 Se1 71.79(4) . .
Se1 Tl1 Se1 172.61(4) 4 .
Se2 Zr1 Se2 90.97(9) . 2
Se2 Zr1 Se1 90.12(5) . .
Se2 Zr1 Se1 94.73(5) 2 .
Se2 Zr1 Se1 94.73(5) . 2
Se2 Zr1 Se1 90.12(5) 2 2
Se1 Zr1 Se1 173.10(11) . 2
Se2 Zr1 Se1 173.26(4) . 5
Se2 Zr1 Se1 89.53(4) 2 5
Se1 Zr1 Se1 83.14(5) . 5
Se1 Zr1 Se1 92.00(5) 2 5
Se2 Zr1 Se1 89.53(4) . 6_556
Se2 Zr1 Se1 173.26(4) 2 6_556
Se1 Zr1 Se1 92.00(5) . 6_556
Se1 Zr1 Se1 83.14(5) 2 6_556
Se1 Zr1 Se1 90.76(8) 5 6_556
Zr1 Se1 Zr1 96.86(5) . 5
Zr1 Se1 Pb1 91.39(5) . 5_565
Zr1 Se1 Pb1 94.31(5) 5 5_565
Zr1 Se1 Tl1 98.66(5) . 4_545
Zr1 Se1 Tl1 96.70(5) 5 4_545
Pb1 Se1 Tl1 164.08(5) 5_565 4_545
Zr1 Se1 Tl1 97.28(5) . .
Zr1 Se1 Tl1 165.85(5) 5 .
Pb1 Se1 Tl1 84.87(4) 5_565 .
Tl1 Se1 Tl1 81.65(3) 4_545 .
Zr1 Se2 Pb1 95.66(6) . .
Zr1 Se2 Pb1 92.05(5) . 5_566
Pb1 Se2 Pb1 84.49(4) . 5_566
Zr1 Se2 Tl1 99.52(6) . 7_556
Pb1 Se2 Tl1 164.71(6) . 7_556
Pb1 Se2 Tl1 93.10(4) 5_566 7_556
Zr1 Se2 Tl1 100.81(5) . .
Pb1 Se2 Tl1 93.12(4) . .
Pb1 Se2 Tl1 167.10(6) 5_566 .
Tl1 Se2 Tl1 85.86(4) 7_556 .

loop_
_geom_bond_atom_site_label_1
_geom_bond_atom_site_label_2
_geom_bond_distance
_geom_bond_site_symmetry_2
Pb1 Se1 3.0286(16) 6_566
Pb1 Se1 3.0286(16) 5_565
Pb1 Se2 3.0300(17) 2
Pb1 Se2 3.0300(17) .
Pb1 Se2 3.0379(14) 6_565
Pb1 Se2 3.0379(14) 5_566
Tl1 Se2 3.1547(16) 7_556
Tl1 Se2 3.1909(16) .
Tl1 Se1 3.1948(16) 4
Tl1 Se1 3.2970(16) .
Zr1 Se2 2.666(2) .
Zr1 Se2 2.666(2) 2
Zr1 Se1 2.7097(14) .
Zr1 Se1 2.7097(14) 2
Zr1 Se1 2.753(2) 5
Zr1 Se1 2.753(2) 6_556
Se1 Zr1 2.753(2) 5
Se1 Pb1 3.0286(16) 5_565
Se1 Tl1 3.1948(16) 4_545
Se2 Pb1 3.0379(14) 5_566
Se2 Tl1 3.1547(16) 7_556
